data_7001692
loop_
_publ_author_name
'Lyashenko, Ganna'
'Saischek, Gerald'
'Judmaier, Martina E.'
'Volpe, Manuel'
'Baumgartner, Judith'
'Belaj, Ferdinand'
'Jancik, Vojtech'
'Herbst-Irmer, Regine'
'M\"osch-Zanetti, Nadia C.'

_publ_section_title
;
 Oxo-molybdenum and oxo-tungsten complexes of Schiff bases relevant to
 molybdoenzymes
;
_journal_issue 29
_journal_name_full 'Dalton Transactions'
_journal_page_first 5655
_journal_paper_doi 10.1039/b820629e
_journal_year 2009
_chemical_formula_sum 'C34 H48 Mo N2 O4'
_chemical_formula_weight 644.68
_chemical_name_systematic
;
?
;
_space_group_IT_number 7
_symmetry_cell_setting monoclinic
_symmetry_space_group_name_Hall 'P -2yc'
_symmetry_space_group_name_H-M 'P 1 c 1'
_atom_sites_solution_hydrogens geom
_atom_sites_solution_primary direct
_atom_sites_solution_secondary difmap
_audit_creation_method SHELXL-97
_cell_angle_alpha 90.00
_cell_angle_beta 100.48(3)
_cell_angle_gamma 90.00
_cell_formula_units_Z 4
_cell_length_a 11.691(2)
_cell_length_b 16.641(3)
_cell_length_c 16.834(3)
_cell_measurement_reflns_used 7450
_cell_measurement_temperature 100(2)
_cell_measurement_theta_max 52.355
_cell_measurement_theta_min 4.885
_cell_volume 3220.4(10)
_computing_cell_refinement 'Bruker XSCANS'
_computing_data_collection 'Bruker XSCANS'
_computing_data_reduction 'Bruker SHELXTL'
_computing_molecular_graphics 'Bruker SHELXTL'
_computing_publication_material 'Bruker SHELXTL'
_computing_structure_refinement 'SHELXL-97 (Sheldrick, 1997)'
_computing_structure_solution 'SHELXS-97 (Sheldrick, 1990)'
_diffrn_ambient_temperature 100(2)
_diffrn_measured_fraction_theta_full 0.997
_diffrn_measured_fraction_theta_max 0.997
_diffrn_measurement_device_type 'SMART APEX'
_diffrn_measurement_method '\w scans'
_diffrn_radiation_monochromator graphite
_diffrn_radiation_source 'fine-focus sealed tube'
_diffrn_radiation_type MoK\a
_diffrn_radiation_wavelength 0.71073
_diffrn_reflns_av_R_equivalents 0.0563
_diffrn_reflns_av_sigmaI/netI 0.0520
_diffrn_reflns_limit_h_max 14
_diffrn_reflns_limit_h_min -14
_diffrn_reflns_limit_k_max 20
_diffrn_reflns_limit_k_min -20
_diffrn_reflns_limit_l_max 20
_diffrn_reflns_limit_l_min -21
_diffrn_reflns_number 25106
_diffrn_reflns_theta_full 26.36
_diffrn_reflns_theta_max 26.36
_diffrn_reflns_theta_min 1.22
_exptl_absorpt_coefficient_mu 0.446
_exptl_absorpt_correction_T_max 0.9083
_exptl_absorpt_correction_T_min 0.8280
_exptl_absorpt_correction_type multi-scan
_exptl_absorpt_process_details SADABS
_exptl_crystal_colour orange
_exptl_crystal_density_diffrn 1.330
_exptl_crystal_density_method 'not measured'
_exptl_crystal_description blocks
_exptl_crystal_F_000 1360
_exptl_crystal_size_max 0.44
_exptl_crystal_size_mid 0.34
_exptl_crystal_size_min 0.22
_refine_diff_density_max 3.928
_refine_diff_density_min -0.702
_refine_diff_density_rms 0.162
_refine_ls_abs_structure_details 'Flack H D (1983), Acta Cryst. A39, 876-881'
_refine_ls_abs_structure_Flack 0.27(13)
_refine_ls_extinction_method none
_refine_ls_goodness_of_fit_ref 1.130
_refine_ls_hydrogen_treatment constr
_refine_ls_matrix_type full
_refine_ls_number_parameters 740
_refine_ls_number_reflns 6561
_refine_ls_number_restraints 2
_refine_ls_restrained_S_all 1.130
_refine_ls_R_factor_all 0.0679
_refine_ls_R_factor_gt 0.0638
_refine_ls_shift/su_max 0.015
_refine_ls_shift/su_mean 0.001
_refine_ls_structure_factor_coef Fsqd
_refine_ls_weighting_details 'calc w=1/[\s^2^(Fo^2^)+(0.0994P)^2^+2.7023P] where P=(Fo^2^+2Fc^2^)/3'
_refine_ls_weighting_scheme calc
_refine_ls_wR_factor_gt 0.1542
_refine_ls_wR_factor_ref 0.1576
_reflns_number_gt 6172
_reflns_number_total 6561
_reflns_threshold_expression >2sigma(I)
_cod_data_source_file b820629e.txt
_cod_data_source_block 456j
_cod_original_sg_symbol_H-M Pc
_cod_database_code 7001692

loop_
_symmetry_equiv_pos_as_xyz
'x, y, z'
'x, -y, z+1/2'

loop_
_atom_site_label
_atom_site_type_symbol
_atom_site_fract_x
_atom_site_fract_y
_atom_site_fract_z
_atom_site_U_iso_or_equiv
_atom_site_adp_type
_atom_site_occupancy
_atom_site_symmetry_multiplicity
_atom_site_calc_flag
_atom_site_refinement_flags
_atom_site_disorder_assembly
_atom_site_disorder_group
Mo1 Mo 0.58678(4) 0.01164(4) 0.53194(4) 0.0106(2) Uani 1 1 d . . .
Mo2 Mo 0.57923(4) 0.48797(4) 0.01745(4) 0.0113(2) Uani 1 1 d . . .
N1 N 0.3981(9) 0.0142(4) 0.4937(6) 0.013(2) Uani 1 1 d . . .
N2 N 0.7735(9) 0.0096(5) 0.5484(6) 0.012(2) Uani 1 1 d . . .
N3 N 0.3904(9) 0.4855(4) 0.0099(6) 0.012(2) Uani 1 1 d . . .
N4 N 0.7657(9) 0.4899(5) 0.0511(6) 0.015(2) Uani 1 1 d . . .
O1 O 0.5774(5) 0.1106(4) 0.5594(4) 0.0225(15) Uani 1 1 d . . .
O2 O 0.5991(5) -0.0396(5) 0.6204(4) 0.0223(14) Uani 1 1 d . . .
O3 O 0.6056(5) 0.0502(4) 0.4151(4) 0.0173(13) Uani 1 1 d . . .
O4 O 0.5644(5) -0.0941(4) 0.4662(4) 0.0191(13) Uani 1 1 d . . .
O5 O 0.5912(5) 0.5375(5) -0.0682(4) 0.0236(15) Uani 1 1 d . . .
O6 O 0.5701(5) 0.3886(4) -0.0118(4) 0.0207(15) Uani 1 1 d . . .
O7 O 0.5955(5) 0.4511(4) 0.1404(4) 0.0149(12) Uani 1 1 d . . .
O8 O 0.5587(5) 0.5943(4) 0.0778(4) 0.0192(13) Uani 1 1 d . . .
C1 C 0.6522(7) 0.1372(5) 0.3137(5) 0.0203(17) Uani 1 1 d . . .
H1A H 0.5718 0.1245 0.2887 0.030 Uiso 1 1 calc R . .
H1B H 0.7050 0.1194 0.2782 0.030 Uiso 1 1 calc R . .
H1C H 0.6600 0.1954 0.3221 0.030 Uiso 1 1 calc R . .
C2 C 0.6825(6) 0.0946(4) 0.3943(5) 0.0129(15) Uani 1 1 d . . .
C3 C 0.7933(7) 0.1030(4) 0.4400(5) 0.0148(15) Uani 1 1 d . . .
H3A H 0.8424 0.1428 0.4235 0.018 Uiso 1 1 calc R . .
C4 C 0.8388(7) 0.0571(5) 0.5091(5) 0.0131(15) Uani 1 1 d . . .
C5 C 0.9685(7) 0.0647(5) 0.5388(5) 0.0224(18) Uani 1 1 d . . .
H5A H 0.9918 0.0301 0.5861 0.034 Uiso 1 1 calc R . .
H5B H 0.9877 0.1206 0.5537 0.034 Uiso 1 1 calc R . .
H5C H 1.0100 0.0482 0.4959 0.034 Uiso 1 1 calc R . .
C6 C 0.8362(6) -0.0396(5) 0.6136(5) 0.0140(15) Uani 1 1 d . . .
C7 C 0.8638(7) -0.1178(5) 0.5971(5) 0.0165(16) Uani 1 1 d . . .
C8 C 0.9184(7) -0.1652(5) 0.6617(5) 0.0202(17) Uani 1 1 d . . .
H8A H 0.9398 -0.2189 0.6520 0.024 Uiso 1 1 calc R . .
C9 C 0.9415(7) -0.1348(5) 0.7391(5) 0.0211(18) Uani 1 1 d . . .
H9A H 0.9757 -0.1685 0.7825 0.025 Uiso 1 1 calc R . .
C10 C 0.9158(8) -0.0569(5) 0.7543(5) 0.0220(18) Uani 1 1 d . . .
H10A H 0.9349 -0.0367 0.8078 0.026 Uiso 1 1 calc R . .
C11 C 0.8608(8) -0.0055(5) 0.6909(6) 0.017(2) Uani 1 1 d . . .
C12 C 0.8353(7) 0.0799(5) 0.7114(5) 0.0189(17) Uani 1 1 d . . .
H12A H 0.8048 0.1084 0.6596 0.023 Uiso 1 1 calc R . .
C13 C 0.9455(8) 0.1239(6) 0.7525(6) 0.023(2) Uani 1 1 d . . .
H13A H 1.0045 0.1211 0.7180 0.034 Uiso 1 1 calc R . .
H13B H 0.9756 0.0985 0.8046 0.034 Uiso 1 1 calc R . .
H13C H 0.9269 0.1803 0.7611 0.034 Uiso 1 1 calc R . .
C14 C 0.7415(7) 0.0849(6) 0.7647(5) 0.0252(19) Uani 1 1 d . . .
H14A H 0.6709 0.0574 0.7377 0.038 Uiso 1 1 calc R . .
H14B H 0.7237 0.1414 0.7735 0.038 Uiso 1 1 calc R . .
H14C H 0.7703 0.0590 0.8169 0.038 Uiso 1 1 calc R . .
C15 C 0.8381(7) -0.1527(5) 0.5128(5) 0.0181(16) Uani 1 1 d . . .
H15A H 0.7853 -0.1147 0.4776 0.022 Uiso 1 1 calc R . .
C16 C 0.7773(8) -0.2335(5) 0.5106(6) 0.028(2) Uani 1 1 d . . .
H16A H 0.7051 -0.2276 0.5318 0.041 Uiso 1 1 calc R . .
H16B H 0.8284 -0.2721 0.5438 0.041 Uiso 1 1 calc R . .
H16C H 0.7593 -0.2529 0.4547 0.041 Uiso 1 1 calc R . .
C17 C 0.9506(8) -0.1602(7) 0.4787(6) 0.032(2) Uani 1 1 d . . .
H17A H 0.9889 -0.1077 0.4804 0.049 Uiso 1 1 calc R . .
H17B H 0.9321 -0.1790 0.4226 0.049 Uiso 1 1 calc R . .
H17C H 1.0027 -0.1988 0.5111 0.049 Uiso 1 1 calc R . .
C18 C 0.5162(7) -0.1975(5) 0.3689(6) 0.0241(19) Uani 1 1 d . . .
H18A H 0.5993 -0.2089 0.3859 0.036 Uiso 1 1 calc R . .
H18B H 0.4997 -0.1869 0.3107 0.036 Uiso 1 1 calc R . .
H18C H 0.4707 -0.2439 0.3810 0.036 Uiso 1 1 calc R . .
C19 C 0.4844(7) -0.1254(5) 0.4132(5) 0.0182(16) Uani 1 1 d . . .
C20 C 0.3729(6) -0.0972(4) 0.3990(4) 0.0124(14) Uani 1 1 d . . .
H20A H 0.3189 -0.1234 0.3582 0.015 Uiso 1 1 calc R . .
C21 C 0.3312(7) -0.0327(5) 0.4394(5) 0.0143(15) Uani 1 1 d . . .
C22 C 0.2021(7) -0.0162(5) 0.4167(6) 0.0235(19) Uani 1 1 d . . .
H22A H 0.1819 0.0298 0.4478 0.035 Uiso 1 1 calc R . .
H22B H 0.1586 -0.0636 0.4287 0.035 Uiso 1 1 calc R . .
H22C H 0.1823 -0.0041 0.3589 0.035 Uiso 1 1 calc R . .
C23 C 0.3394(6) 0.0749(5) 0.5335(5) 0.0142(16) Uani 1 1 d . . .
C24 C 0.3174(7) 0.1507(5) 0.4996(5) 0.0210(18) Uani 1 1 d . . .
C25 C 0.2617(7) 0.2076(5) 0.5398(5) 0.0194(16) Uani 1 1 d . . .
H25A H 0.2462 0.2597 0.5172 0.023 Uiso 1 1 calc R . .
C26 C 0.2293(7) 0.1889(5) 0.6118(6) 0.0255(19) Uani 1 1 d . . .
H26A H 0.1906 0.2280 0.6384 0.031 Uiso 1 1 calc R . .
C27 C 0.2520(7) 0.1145(6) 0.6459(6) 0.0198(19) Uani 1 1 d . . .
H27A H 0.2307 0.1034 0.6966 0.024 Uiso 1 1 calc R . .
C28 C 0.3058(6) 0.0546(5) 0.6076(5) 0.0143(16) Uani 1 1 d . . .
C29 C 0.3230(7) -0.0296(6) 0.6430(6) 0.0170(18) Uani 1 1 d . . .
H29A H 0.3712 -0.0610 0.6105 0.020 Uiso 1 1 calc R . .
C30 C 0.3882(8) -0.0264(6) 0.7306(6) 0.029(2) Uani 1 1 d . . .
H30A H 0.4620 0.0021 0.7328 0.043 Uiso 1 1 calc R . .
H30B H 0.4036 -0.0812 0.7510 0.043 Uiso 1 1 calc R . .
H30C H 0.3406 0.0019 0.7639 0.043 Uiso 1 1 calc R . .
C31 C 0.2070(8) -0.0742(6) 0.6404(6) 0.029(2) Uani 1 1 d . . .
H31A H 0.1642 -0.0758 0.5847 0.044 Uiso 1 1 calc R . .
H31B H 0.1605 -0.0460 0.6746 0.044 Uiso 1 1 calc R . .
H31C H 0.2225 -0.1292 0.6604 0.044 Uiso 1 1 calc R . .
C32 C 0.3542(7) 0.1754(5) 0.4199(5) 0.0196(17) Uani 1 1 d . . .
H32A H 0.3944 0.1285 0.3998 0.023 Uiso 1 1 calc R . .
C33 C 0.2481(9) 0.1963(6) 0.3560(6) 0.032(2) Uani 1 1 d . . .
H33A H 0.1940 0.1508 0.3488 0.048 Uiso 1 1 calc R . .
H33B H 0.2730 0.2081 0.3047 0.048 Uiso 1 1 calc R . .
H33C H 0.2092 0.2436 0.3735 0.048 Uiso 1 1 calc R . .
C34 C 0.4395(9) 0.2473(5) 0.4307(6) 0.028(2) Uani 1 1 d . . .
H34A H 0.5075 0.2342 0.4719 0.042 Uiso 1 1 calc R . .
H34B H 0.4005 0.2947 0.4478 0.042 Uiso 1 1 calc R . .
H34C H 0.4644 0.2586 0.3794 0.042 Uiso 1 1 calc R . .
C35 C 0.6407(7) 0.3634(5) 0.2534(5) 0.0207(17) Uani 1 1 d . . .
H35A H 0.5599 0.3760 0.2571 0.031 Uiso 1 1 calc R . .
H35B H 0.6924 0.3817 0.3026 0.031 Uiso 1 1 calc R . .
H35C H 0.6491 0.3052 0.2476 0.031 Uiso 1 1 calc R . .
C36 C 0.6724(7) 0.4055(4) 0.1810(5) 0.0136(15) Uani 1 1 d . . .
C37 C 0.7824(6) 0.3971(4) 0.1635(5) 0.0120(14) Uani 1 1 d . . .
H37A H 0.8315 0.3576 0.1929 0.014 Uiso 1 1 calc R . .
C38 C 0.8281(7) 0.4419(5) 0.1062(5) 0.0150(16) Uani 1 1 d . . .
C39 C 0.9572(7) 0.4324(5) 0.1100(5) 0.0213(17) Uani 1 1 d . . .
H39A H 0.9820 0.4660 0.0685 0.032 Uiso 1 1 calc R . .
H39B H 0.9750 0.3760 0.1008 0.032 Uiso 1 1 calc R . .
H39C H 0.9985 0.4491 0.1634 0.032 Uiso 1 1 calc R . .
C40 C 0.8288(6) 0.5390(5) 0.0015(5) 0.0160(16) Uani 1 1 d . . .
C41 C 0.8609(6) 0.6171(5) 0.0263(5) 0.0147(15) Uani 1 1 d . . .
C42 C 0.9133(7) 0.6651(5) -0.0241(6) 0.0224(18) Uani 1 1 d . . .
H42A H 0.9347 0.7187 -0.0086 0.027 Uiso 1 1 calc R . .
C43 C 0.9349(7) 0.6355(5) -0.0975(5) 0.0213(18) Uani 1 1 d . . .
H43A H 0.9706 0.6690 -0.1317 0.026 Uiso 1 1 calc R . .
C44 C 0.9047(7) 0.5580(5) -0.1204(5) 0.0205(17) Uani 1 1 d . . .
H44A H 0.9207 0.5386 -0.1703 0.025 Uiso 1 1 calc R . .
C45 C 0.8510(7) 0.5067(5) -0.0724(6) 0.018(2) Uani 1 1 d . . .
C46 C 0.8258(7) 0.4210(5) -0.0988(5) 0.0170(16) Uani 1 1 d . . .
H46A H 0.7942 0.3923 -0.0552 0.020 Uiso 1 1 calc R . .
C47 C 0.7329(7) 0.4176(5) -0.1776(5) 0.0262(19) Uani 1 1 d . . .
H47A H 0.6622 0.4453 -0.1689 0.039 Uiso 1 1 calc R . .
H47B H 0.7145 0.3614 -0.1920 0.039 Uiso 1 1 calc R . .
H47C H 0.7633 0.4439 -0.2214 0.039 Uiso 1 1 calc R . .
C48 C 0.9368(8) 0.3774(6) -0.1119(6) 0.027(2) Uani 1 1 d . . .
H48A H 0.9951 0.3797 -0.0622 0.041 Uiso 1 1 calc R . .
H48B H 0.9675 0.4036 -0.1558 0.041 Uiso 1 1 calc R . .
H48C H 0.9185 0.3212 -0.1262 0.041 Uiso 1 1 calc R . .
C49 C 0.8414(7) 0.6504(5) 0.1062(5) 0.0193(17) Uani 1 1 d . . .
H49A H 0.7919 0.6113 0.1300 0.023 Uiso 1 1 calc R . .
C50 C 0.9579(8) 0.6588(7) 0.1652(6) 0.035(2) Uani 1 1 d . . .
H50A H 0.9978 0.6067 0.1709 0.052 Uiso 1 1 calc R . .
H50B H 0.9434 0.6764 0.2180 0.052 Uiso 1 1 calc R . .
H50C H 1.0067 0.6985 0.1442 0.052 Uiso 1 1 calc R . .
C51 C 0.7788(8) 0.7305(5) 0.0969(6) 0.0260(19) Uani 1 1 d . . .
H51A H 0.7046 0.7246 0.0595 0.039 Uiso 1 1 calc R . .
H51B H 0.8271 0.7703 0.0756 0.039 Uiso 1 1 calc R . .
H51C H 0.7643 0.7483 0.1497 0.039 Uiso 1 1 calc R . .
C52 C 0.5113(7) 0.6974(5) 0.1624(6) 0.0261(19) Uani 1 1 d . . .
H52A H 0.5945 0.7084 0.1663 0.039 Uiso 1 1 calc R . .
H52B H 0.4947 0.6869 0.2165 0.039 Uiso 1 1 calc R . .
H52C H 0.4662 0.7440 0.1389 0.039 Uiso 1 1 calc R . .
C53 C 0.4787(7) 0.6256(5) 0.1101(5) 0.0180(16) Uani 1 1 d . . .
C54 C 0.3666(7) 0.5977(4) 0.0965(5) 0.0144(15) Uani 1 1 d . . .
H54A H 0.3126 0.6242 0.1234 0.017 Uiso 1 1 calc R . .
C55 C 0.3252(6) 0.5325(5) 0.0453(5) 0.0119(15) Uani 1 1 d . . .
C56 C 0.1959(8) 0.5185(6) 0.0341(6) 0.029(2) Uani 1 1 d . . .
H56A H 0.1747 0.4724 -0.0018 0.043 Uiso 1 1 calc R . .
H56B H 0.1546 0.5664 0.0102 0.043 Uiso 1 1 calc R . .
H56C H 0.1743 0.5076 0.0866 0.043 Uiso 1 1 calc R . .
C57 C 0.3316(7) 0.4236(5) -0.0448(5) 0.0156(16) Uani 1 1 d . . .
C58 C 0.2947(6) 0.4437(5) -0.1267(5) 0.0191(17) Uani 1 1 d . . .
C59 C 0.2383(7) 0.3826(6) -0.1769(5) 0.0187(19) Uani 1 1 d . . .
H59A H 0.2127 0.3938 -0.2326 0.022 Uiso 1 1 calc R . .
C60 C 0.2190(7) 0.3086(6) -0.1490(6) 0.026(2) Uani 1 1 d . . .
H60A H 0.1811 0.2688 -0.1848 0.031 Uiso 1 1 calc R . .
C61 C 0.2550(7) 0.2912(5) -0.0677(5) 0.0204(17) Uani 1 1 d . . .
H61A H 0.2395 0.2395 -0.0483 0.024 Uiso 1 1 calc R . .
C62 C 0.3136(6) 0.3478(5) -0.0134(5) 0.0219(18) Uani 1 1 d . . .
C63 C 0.3512(7) 0.3247(5) 0.0732(5) 0.0181(16) Uani 1 1 d . . .
H63A H 0.3940 0.3714 0.1021 0.022 Uiso 1 1 calc R . .
C64 C 0.2482(8) 0.3058(7) 0.1140(6) 0.033(2) Uani 1 1 d . . .
H64A H 0.1950 0.3518 0.1083 0.049 Uiso 1 1 calc R . .
H64B H 0.2762 0.2950 0.1715 0.049 Uiso 1 1 calc R . .
H64C H 0.2071 0.2584 0.0886 0.049 Uiso 1 1 calc R . .
C65 C 0.4342(8) 0.2515(5) 0.0837(6) 0.0263(19) Uani 1 1 d . . .
H65A H 0.5016 0.2631 0.0584 0.040 Uiso 1 1 calc R . .
H65B H 0.3931 0.2043 0.0580 0.040 Uiso 1 1 calc R . .
H65C H 0.4606 0.2409 0.1414 0.040 Uiso 1 1 calc R . .
C66 C 0.3107(8) 0.5259(5) -0.1606(5) 0.0141(18) Uani 1 1 d . . .
H66A H 0.3574 0.5587 -0.1165 0.017 Uiso 1 1 calc R . .
C67 C 0.1946(9) 0.5681(6) -0.1869(7) 0.038(2) Uani 1 1 d . . .
H67A H 0.1525 0.5696 -0.1416 0.056 Uiso 1 1 calc R . .
H67B H 0.1484 0.5388 -0.2321 0.056 Uiso 1 1 calc R . .
H67C H 0.2082 0.6231 -0.2039 0.056 Uiso 1 1 calc R . .
C68 C 0.3775(8) 0.5222(6) -0.2296(6) 0.033(2) Uani 1 1 d . . .
H68A H 0.4522 0.4952 -0.2114 0.050 Uiso 1 1 calc R . .
H68B H 0.3914 0.5768 -0.2474 0.050 Uiso 1 1 calc R . .
H68C H 0.3322 0.4921 -0.2747 0.050 Uiso 1 1 calc R . .

loop_
_atom_site_aniso_label
_atom_site_aniso_U_11
_atom_site_aniso_U_22
_atom_site_aniso_U_33
_atom_site_aniso_U_23
_atom_site_aniso_U_13
_atom_site_aniso_U_12
Mo1 0.0094(4) 0.0129(3) 0.0097(5) -0.0007(4) 0.0018(3) 0.0011(4)
Mo2 0.0084(4) 0.0153(4) 0.0101(5) -0.0004(4) 0.0017(3) -0.0011(4)
N1 0.013(5) 0.005(4) 0.021(5) -0.003(3) 0.002(4) -0.003(3)
N2 0.013(5) 0.022(5) 0.002(4) 0.001(3) 0.000(3) 0.000(3)
N3 0.011(4) 0.008(4) 0.018(5) 0.001(3) 0.002(4) 0.000(3)
N4 0.012(5) 0.028(5) 0.005(4) 0.003(3) 0.003(4) 0.005(3)
O1 0.004(3) 0.031(4) 0.031(4) -0.012(3) -0.001(2) -0.001(2)
O2 0.014(3) 0.035(4) 0.017(3) 0.007(3) 0.002(2) 0.002(3)
O3 0.008(3) 0.023(3) 0.020(3) 0.003(3) 0.002(2) 0.002(2)
O4 0.008(3) 0.012(3) 0.036(3) -0.008(2) 0.001(2) 0.001(2)
O5 0.010(3) 0.032(4) 0.028(4) 0.007(3) 0.003(2) -0.002(3)
O6 0.008(3) 0.026(4) 0.028(4) -0.013(3) 0.005(3) -0.001(2)
O7 0.012(3) 0.016(3) 0.017(3) 0.004(2) 0.002(2) -0.006(2)
O8 0.004(3) 0.022(3) 0.031(3) -0.006(3) 0.001(2) 0.003(2)
C1 0.022(4) 0.020(4) 0.018(4) 0.007(3) 0.003(3) -0.002(3)
C2 0.011(4) 0.008(3) 0.022(4) -0.002(3) 0.009(3) 0.004(3)
C3 0.019(4) 0.011(4) 0.016(4) 0.000(3) 0.009(3) -0.001(3)
C4 0.014(4) 0.015(4) 0.012(3) -0.001(3) 0.006(3) 0.008(3)
C5 0.016(4) 0.029(5) 0.025(4) 0.002(3) 0.010(3) 0.001(3)
C6 0.001(3) 0.026(4) 0.015(4) 0.008(3) 0.003(3) 0.001(3)
C7 0.014(4) 0.020(4) 0.017(4) 0.010(3) 0.007(3) -0.001(3)
C8 0.021(4) 0.017(4) 0.025(4) 0.009(3) 0.008(3) 0.000(3)
C9 0.016(4) 0.029(5) 0.019(4) 0.011(3) 0.005(3) 0.001(3)
C10 0.023(4) 0.029(5) 0.016(4) 0.001(3) 0.007(3) 0.004(4)
C11 0.013(4) 0.027(5) 0.012(5) 0.014(3) 0.003(3) -0.003(3)
C12 0.019(4) 0.027(4) 0.011(4) -0.001(3) 0.005(3) -0.002(3)
C13 0.020(4) 0.032(5) 0.016(5) -0.005(4) 0.002(3) -0.003(4)
C14 0.018(4) 0.035(5) 0.024(5) -0.013(4) 0.010(3) -0.001(4)
C15 0.021(4) 0.008(4) 0.026(4) -0.003(3) 0.007(3) 0.004(3)
C16 0.035(5) 0.018(5) 0.032(5) 0.005(3) 0.009(4) 0.000(4)
C17 0.020(4) 0.053(6) 0.027(5) -0.007(4) 0.010(4) -0.002(4)
C18 0.019(4) 0.020(4) 0.034(5) -0.019(4) 0.007(3) 0.001(3)
C19 0.024(4) 0.019(4) 0.014(4) -0.005(3) 0.008(3) -0.001(3)
C20 0.014(4) 0.015(4) 0.008(3) -0.001(3) 0.002(3) -0.003(3)
C21 0.015(4) 0.015(4) 0.013(4) 0.002(3) 0.004(3) 0.001(3)
C22 0.020(4) 0.025(5) 0.024(5) -0.006(3) 0.002(3) -0.001(3)
C23 0.004(3) 0.017(4) 0.023(4) -0.009(3) 0.003(3) 0.001(3)
C24 0.010(4) 0.026(4) 0.025(4) -0.010(3) -0.002(3) -0.005(3)
C25 0.017(4) 0.016(4) 0.026(4) 0.000(3) 0.008(3) -0.001(3)
C26 0.016(4) 0.024(4) 0.036(5) -0.008(4) 0.006(4) 0.002(3)
C27 0.013(4) 0.030(5) 0.019(4) -0.013(4) 0.009(3) -0.005(3)
C28 0.005(3) 0.025(5) 0.011(4) -0.005(3) -0.001(3) 0.003(3)
C29 0.010(4) 0.030(5) 0.012(4) -0.008(4) 0.005(3) 0.003(4)
C30 0.021(5) 0.042(6) 0.021(5) 0.001(4) -0.002(3) -0.002(4)
C31 0.013(4) 0.034(5) 0.038(5) 0.009(4) -0.003(4) -0.006(4)
C32 0.021(4) 0.019(4) 0.018(4) -0.003(3) 0.003(3) 0.002(3)
C33 0.039(6) 0.030(5) 0.022(5) 0.004(4) -0.007(4) 0.006(4)
C34 0.036(6) 0.016(4) 0.031(5) -0.003(3) 0.003(4) -0.001(4)
C35 0.022(4) 0.018(4) 0.021(4) 0.010(3) 0.004(3) 0.005(3)
C36 0.020(4) 0.005(3) 0.015(4) 0.002(3) 0.000(3) -0.006(3)
C37 0.013(4) 0.004(3) 0.018(4) 0.004(3) -0.001(3) 0.001(3)
C38 0.013(4) 0.015(4) 0.016(4) -0.005(3) 0.003(3) -0.007(3)
C39 0.013(4) 0.030(5) 0.022(4) 0.005(3) 0.005(3) 0.006(3)
C40 0.006(3) 0.029(5) 0.014(4) 0.011(3) 0.004(3) -0.003(3)
C41 0.014(4) 0.014(4) 0.017(4) 0.007(3) 0.004(3) -0.003(3)
C42 0.011(4) 0.025(5) 0.032(5) 0.006(4) 0.007(3) -0.004(3)
C43 0.023(4) 0.015(4) 0.027(5) 0.013(3) 0.009(3) 0.002(3)
C44 0.014(4) 0.036(5) 0.014(4) 0.006(3) 0.007(3) 0.002(4)
C45 0.007(4) 0.027(5) 0.019(5) 0.008(3) 0.004(3) 0.004(3)
C46 0.023(4) 0.026(4) 0.004(4) -0.001(3) 0.007(3) 0.002(3)
C47 0.023(5) 0.031(5) 0.023(4) -0.008(4) -0.002(3) -0.003(4)
C48 0.029(5) 0.030(5) 0.028(5) 0.002(4) 0.016(4) 0.004(4)
C49 0.020(4) 0.020(4) 0.018(4) 0.002(3) 0.003(3) -0.009(3)
C50 0.027(5) 0.049(6) 0.024(5) -0.003(4) -0.005(4) 0.003(4)
C51 0.029(5) 0.023(5) 0.026(5) -0.001(3) 0.006(4) -0.004(4)
C52 0.021(4) 0.024(5) 0.032(5) -0.010(4) 0.003(4) 0.004(3)
C53 0.025(4) 0.013(4) 0.015(4) 0.003(3) 0.003(3) 0.005(3)
C54 0.018(4) 0.012(4) 0.015(4) -0.003(3) 0.007(3) 0.003(3)
C55 0.008(4) 0.011(4) 0.017(4) 0.006(3) 0.000(3) 0.002(3)
C56 0.014(4) 0.034(5) 0.040(6) -0.011(4) 0.012(4) -0.001(4)
C57 0.010(4) 0.018(4) 0.018(4) -0.010(3) 0.001(3) 0.000(3)
C58 0.005(3) 0.035(5) 0.019(4) -0.006(4) 0.006(3) 0.001(3)
C59 0.008(4) 0.033(5) 0.013(4) -0.003(4) -0.004(3) 0.002(3)
C60 0.014(4) 0.032(5) 0.031(5) -0.022(4) 0.003(3) 0.000(3)
C61 0.015(4) 0.018(4) 0.029(5) -0.003(3) 0.004(3) -0.003(3)
C62 0.003(3) 0.031(5) 0.032(5) -0.007(4) 0.004(3) -0.001(3)
C63 0.015(4) 0.012(4) 0.029(4) -0.005(3) 0.009(3) -0.004(3)
C64 0.026(5) 0.044(6) 0.032(5) 0.002(4) 0.016(4) -0.005(4)
C65 0.028(5) 0.023(4) 0.029(5) 0.000(4) 0.008(4) -0.001(4)
C66 0.020(4) 0.020(4) 0.002(4) 0.004(3) 0.001(3) 0.004(3)
C67 0.033(6) 0.039(6) 0.046(6) 0.010(5) 0.021(5) 0.016(5)
C68 0.023(5) 0.048(6) 0.032(5) 0.004(4) 0.013(4) 0.006(4)

loop_
_atom_type_symbol
_atom_type_description
_atom_type_scat_dispersion_real
_atom_type_scat_dispersion_imag
_atom_type_scat_source
C C 0.0033 0.0016 'International Tables Vol C Tables 4.2.6.8 and 6.1.1.4'
H H 0.0000 0.0000 'International Tables Vol C Tables 4.2.6.8 and 6.1.1.4'
Mo Mo -1.6832 0.6857 'International Tables Vol C Tables 4.2.6.8 and 6.1.1.4'
N N 0.0061 0.0033 'International Tables Vol C Tables 4.2.6.8 and 6.1.1.4'
O O 0.0106 0.0060 'International Tables Vol C Tables 4.2.6.8 and 6.1.1.4'

loop_
_geom_angle_atom_site_label_1
_geom_angle_atom_site_label_2
_geom_angle_atom_site_label_3
_geom_angle
_geom_angle_site_symmetry_1
_geom_angle_site_symmetry_3
_geom_angle_publ_flag
O2 Mo1 O1 104.2(4) . . ?
O2 Mo1 O4 91.3(3) . . ?
O1 Mo1 O4 161.8(3) . . ?
O2 Mo1 O3 163.6(3) . . ?
O1 Mo1 O3 89.0(3) . . ?
O4 Mo1 O3 77.6(3) . . ?
O2 Mo1 N2 87.5(3) . . ?
O1 Mo1 N2 95.3(3) . . ?
O4 Mo1 N2 94.7(3) . . ?
O3 Mo1 N2 81.4(3) . . ?
O2 Mo1 N1 100.9(3) . . ?
O1 Mo1 N1 87.2(3) . . ?
O4 Mo1 N1 80.6(3) . . ?
O3 Mo1 N1 89.4(3) . . ?
N2 Mo1 N1 170.4(5) . . ?
O5 Mo2 O6 103.6(4) . . ?
O5 Mo2 O8 92.1(3) . . ?
O6 Mo2 O8 162.0(3) . . ?
O5 Mo2 O7 164.2(3) . . ?
O6 Mo2 O7 89.5(3) . . ?
O8 Mo2 O7 76.6(3) . . ?
O5 Mo2 N4 88.9(3) . . ?
O6 Mo2 N4 95.6(3) . . ?
O8 Mo2 N4 93.5(3) . . ?
O7 Mo2 N4 80.9(3) . . ?
O5 Mo2 N3 101.5(3) . . ?
O6 Mo2 N3 87.5(3) . . ?
O8 Mo2 N3 80.7(3) . . ?
O7 Mo2 N3 87.8(3) . . ?
N4 Mo2 N3 168.3(5) . . ?
C21 N1 C23 117.0(9) . . ?
C21 N1 Mo1 128.5(7) . . ?
C23 N1 Mo1 114.5(6) . . ?
C4 N2 C6 116.4(9) . . ?
C4 N2 Mo1 125.3(7) . . ?
C6 N2 Mo1 117.8(7) . . ?
C55 N3 C57 117.3(9) . . ?
C55 N3 Mo2 128.9(7) . . ?
C57 N3 Mo2 113.7(6) . . ?
C38 N4 C40 117.5(9) . . ?
C38 N4 Mo2 125.0(7) . . ?
C40 N4 Mo2 116.8(6) . . ?
C2 O3 Mo1 129.3(5) . . ?
C19 O4 Mo1 136.3(5) . . ?
C36 O7 Mo2 128.3(5) . . ?
C53 O8 Mo2 135.7(5) . . ?
O3 C2 C3 123.2(7) . . ?
O3 C2 C1 117.3(7) . . ?
C3 C2 C1 119.4(7) . . ?
C2 C3 C4 125.1(7) . . ?
N2 C4 C3 123.9(8) . . ?
N2 C4 C5 120.5(8) . . ?
C3 C4 C5 115.6(7) . . ?
C7 C6 C11 123.5(7) . . ?
C7 C6 N2 118.9(7) . . ?
C11 C6 N2 117.5(8) . . ?
C6 C7 C8 117.7(8) . . ?
C6 C7 C15 122.5(7) . . ?
C8 C7 C15 119.8(7) . . ?
C9 C8 C7 120.7(8) . . ?
C10 C9 C8 121.0(8) . . ?
C9 C10 C11 120.9(8) . . ?
C6 C11 C10 116.1(8) . . ?
C6 C11 C12 125.4(8) . . ?
C10 C11 C12 118.4(8) . . ?
C11 C12 C13 111.7(7) . . ?
C11 C12 C14 112.1(7) . . ?
C13 C12 C14 109.9(7) . . ?
C7 C15 C16 112.0(7) . . ?
C7 C15 C17 110.3(7) . . ?
C16 C15 C17 110.3(7) . . ?
O4 C19 C20 122.4(7) . . ?
O4 C19 C18 117.2(7) . . ?
C20 C19 C18 120.3(7) . . ?
C19 C20 C21 125.6(7) . . ?
N1 C21 C20 124.4(8) . . ?
N1 C21 C22 119.9(8) . . ?
C20 C21 C22 115.7(7) . . ?
C24 C23 C28 121.2(7) . . ?
C24 C23 N1 120.6(8) . . ?
C28 C23 N1 118.2(8) . . ?
C23 C24 C25 119.1(8) . . ?
C23 C24 C32 122.7(7) . . ?
C25 C24 C32 118.2(8) . . ?
C26 C25 C24 120.3(8) . . ?
C25 C26 C27 120.8(8) . . ?
C26 C27 C28 121.3(8) . . ?
C27 C28 C23 117.2(8) . . ?
C27 C28 C29 121.0(7) . . ?
C23 C28 C29 121.8(7) . . ?
C28 C29 C30 110.6(7) . . ?
C28 C29 C31 112.3(7) . . ?
C30 C29 C31 109.0(8) . . ?
C33 C32 C24 110.8(7) . . ?
C33 C32 C34 109.2(7) . . ?
C24 C32 C34 112.4(7) . . ?
O7 C36 C37 122.7(7) . . ?
O7 C36 C35 117.1(7) . . ?
C37 C36 C35 120.1(7) . . ?
C36 C37 C38 125.6(7) . . ?
N4 C38 C37 124.6(8) . . ?
N4 C38 C39 120.6(8) . . ?
C37 C38 C39 114.8(7) . . ?
C41 C40 C45 122.2(7) . . ?
C41 C40 N4 119.1(8) . . ?
C45 C40 N4 118.7(8) . . ?
C42 C41 C40 118.5(8) . . ?
C42 C41 C49 119.3(7) . . ?
C40 C41 C49 122.2(7) . . ?
C41 C42 C43 120.7(8) . . ?
C44 C43 C42 120.0(8) . . ?
C43 C44 C45 122.1(8) . . ?
C44 C45 C40 116.5(8) . . ?
C44 C45 C46 119.5(8) . . ?
C40 C45 C46 124.0(8) . . ?
C45 C46 C48 111.3(7) . . ?
C45 C46 C47 110.8(7) . . ?
C48 C46 C47 109.7(7) . . ?
C41 C49 C51 112.3(7) . . ?
C41 C49 C50 110.4(7) . . ?
C51 C49 C50 109.9(7) . . ?
O8 C53 C54 122.9(7) . . ?
O8 C53 C52 116.7(7) . . ?
C54 C53 C52 120.3(7) . . ?
C53 C54 C55 125.0(7) . . ?
N3 C55 C54 124.9(8) . . ?
N3 C55 C56 120.3(8) . . ?
C54 C55 C56 114.8(7) . . ?
C62 C57 C58 122.9(7) . . ?
C62 C57 N3 118.8(7) . . ?
C58 C57 N3 118.2(8) . . ?
C59 C58 C57 116.3(8) . . ?
C59 C58 C66 120.4(8) . . ?
C57 C58 C66 123.3(7) . . ?
C60 C59 C58 122.6(8) . . ?
C59 C60 C61 119.6(8) . . ?
C60 C61 C62 121.8(8) . . ?
C57 C62 C61 116.7(8) . . ?
C57 C62 C63 124.2(7) . . ?
C61 C62 C63 119.1(8) . . ?
C62 C63 C64 112.1(7) . . ?
C62 C63 C65 112.4(7) . . ?
C64 C63 C65 108.5(7) . . ?
C58 C66 C68 111.7(7) . . ?
C58 C66 C67 111.3(7) . . ?
C68 C66 C67 110.7(8) . . ?

loop_
_geom_bond_atom_site_label_1
_geom_bond_atom_site_label_2
_geom_bond_distance
_geom_bond_site_symmetry_2
_geom_bond_publ_flag
Mo1 O2 1.699(7) . ?
Mo1 O1 1.720(7) . ?
Mo1 O4 2.070(6) . ?
Mo1 O3 2.119(6) . ?
Mo1 N2 2.150(11) . ?
Mo1 N1 2.183(10) . ?
Mo2 O5 1.688(7) . ?
Mo2 O6 1.723(6) . ?
Mo2 O8 2.076(6) . ?
Mo2 O7 2.135(6) . ?
Mo2 N4 2.151(11) . ?
Mo2 N3 2.188(10) . ?
N1 C21 1.340(12) . ?
N1 C23 1.452(11) . ?
N2 C4 1.352(13) . ?
N2 C6 1.456(12) . ?
N3 C55 1.309(12) . ?
N3 C57 1.466(12) . ?
N4 C38 1.336(13) . ?
N4 C40 1.460(13) . ?
O3 C2 1.261(9) . ?
O4 C19 1.281(10) . ?
O7 C36 1.275(9) . ?
O8 C53 1.276(10) . ?
C1 C2 1.515(10) . ?
C2 C3 1.388(11) . ?
C3 C4 1.413(10) . ?
C4 C5 1.513(11) . ?
C6 C7 1.380(12) . ?
C6 C11 1.401(13) . ?
C7 C8 1.400(11) . ?
C7 C15 1.512(11) . ?
C8 C9 1.378(12) . ?
C9 C10 1.365(12) . ?
C10 C11 1.426(12) . ?
C11 C12 1.505(12) . ?
C12 C13 1.534(11) . ?
C12 C14 1.541(11) . ?
C15 C16 1.518(11) . ?
C15 C17 1.533(11) . ?
C18 C19 1.495(10) . ?
C19 C20 1.365(11) . ?
C20 C21 1.405(11) . ?
C21 C22 1.513(11) . ?
C23 C24 1.389(12) . ?
C23 C28 1.414(11) . ?
C24 C25 1.393(11) . ?
C24 C32 1.538(12) . ?
C25 C26 1.369(13) . ?
C26 C27 1.371(13) . ?
C27 C28 1.398(11) . ?
C28 C29 1.522(12) . ?
C29 C30 1.532(12) . ?
C29 C31 1.539(12) . ?
C32 C33 1.527(11) . ?
C32 C34 1.548(12) . ?
C35 C36 1.511(11) . ?
C36 C37 1.377(11) . ?
C37 C38 1.400(10) . ?
C38 C39 1.506(11) . ?
C40 C41 1.395(11) . ?
C40 C45 1.422(13) . ?
C41 C42 1.387(11) . ?
C41 C49 1.510(11) . ?
C42 C43 1.395(13) . ?
C43 C44 1.375(12) . ?
C44 C45 1.399(12) . ?
C45 C46 1.507(12) . ?
C46 C48 1.537(12) . ?
C46 C47 1.555(11) . ?
C49 C51 1.514(12) . ?
C49 C50 1.539(12) . ?
C52 C53 1.492(11) . ?
C53 C54 1.369(11) . ?
C54 C55 1.416(11) . ?
C55 C56 1.507(11) . ?
C57 C62 1.399(12) . ?
C57 C58 1.408(11) . ?
C58 C59 1.408(12) . ?
C58 C66 1.507(12) . ?
C59 C60 1.350(13) . ?
C60 C61 1.388(13) . ?
C61 C62 1.401(11) . ?
C62 C63 1.495(12) . ?
C63 C64 1.524(11) . ?
C63 C65 1.547(12) . ?
C66 C68 1.516(12) . ?
C66 C67 1.520(13) . ?

loop_
_geom_torsion_atom_site_label_1
_geom_torsion_atom_site_label_2
_geom_torsion_atom_site_label_3
_geom_torsion_atom_site_label_4
_geom_torsion
_geom_torsion_site_symmetry_1
_geom_torsion_site_symmetry_2
_geom_torsion_site_symmetry_3
_geom_torsion_site_symmetry_4
_geom_torsion_publ_flag
O2 Mo1 N1 C21 -100.0(9) . . . . ?
O1 Mo1 N1 C21 156.1(9) . . . . ?
O4 Mo1 N1 C21 -10.4(8) . . . . ?
O3 Mo1 N1 C21 67.1(9) . . . . ?
N2 Mo1 N1 C21 50.8(18) . . . . ?
O2 Mo1 N1 C23 79.5(7) . . . . ?
O1 Mo1 N1 C23 -24.3(7) . . . . ?
O4 Mo1 N1 C23 169.1(7) . . . . ?
O3 Mo1 N1 C23 -113.3(7) . . . . ?
N2 Mo1 N1 C23 -129.7(15) . . . . ?
O2 Mo1 N2 C4 -163.5(8) . . . . ?
O1 Mo1 N2 C4 -59.5(8) . . . . ?
O4 Mo1 N2 C4 105.3(8) . . . . ?
O3 Mo1 N2 C4 28.6(8) . . . . ?
N1 Mo1 N2 C4 45.1(19) . . . . ?
O2 Mo1 N2 C6 8.8(7) . . . . ?
O1 Mo1 N2 C6 112.8(7) . . . . ?
O4 Mo1 N2 C6 -82.4(7) . . . . ?
O3 Mo1 N2 C6 -159.1(7) . . . . ?
N1 Mo1 N2 C6 -142.6(13) . . . . ?
O5 Mo2 N3 C55 -98.9(9) . . . . ?
O6 Mo2 N3 C55 157.8(9) . . . . ?
O8 Mo2 N3 C55 -8.6(8) . . . . ?
O7 Mo2 N3 C55 68.2(8) . . . . ?
N4 Mo2 N3 C55 52.5(16) . . . . ?
O5 Mo2 N3 C57 79.0(7) . . . . ?
O6 Mo2 N3 C57 -24.4(6) . . . . ?
O8 Mo2 N3 C57 169.3(7) . . . . ?
O7 Mo2 N3 C57 -113.9(6) . . . . ?
N4 Mo2 N3 C57 -129.7(13) . . . . ?
O5 Mo2 N4 C38 -161.4(9) . . . . ?
O6 Mo2 N4 C38 -57.8(8) . . . . ?
O8 Mo2 N4 C38 106.5(8) . . . . ?
O7 Mo2 N4 C38 30.7(8) . . . . ?
N3 Mo2 N4 C38 46.7(17) . . . . ?
O5 Mo2 N4 C40 9.1(7) . . . . ?
O6 Mo2 N4 C40 112.6(7) . . . . ?
O8 Mo2 N4 C40 -83.0(7) . . . . ?
O7 Mo2 N4 C40 -158.8(7) . . . . ?
N3 Mo2 N4 C40 -142.9(11) . . . . ?
O2 Mo1 O3 C2 -84.1(12) . . . . ?
O1 Mo1 O3 C2 59.6(7) . . . . ?
O4 Mo1 O3 C2 -132.8(7) . . . . ?
N2 Mo1 O3 C2 -36.0(7) . . . . ?
N1 Mo1 O3 C2 146.7(7) . . . . ?
O2 Mo1 O4 C19 118.0(8) . . . . ?
O1 Mo1 O4 C19 -30.9(14) . . . . ?
O3 Mo1 O4 C19 -74.3(8) . . . . ?
N2 Mo1 O4 C19 -154.4(8) . . . . ?
N1 Mo1 O4 C19 17.2(8) . . . . ?
O5 Mo2 O7 C36 -87.6(12) . . . . ?
O6 Mo2 O7 C36 58.4(6) . . . . ?
O8 Mo2 O7 C36 -133.1(6) . . . . ?
N4 Mo2 O7 C36 -37.3(6) . . . . ?
N3 Mo2 O7 C36 145.9(6) . . . . ?
O5 Mo2 O8 C53 117.2(8) . . . . ?
O6 Mo2 O8 C53 -33.7(14) . . . . ?
O7 Mo2 O8 C53 -74.0(8) . . . . ?
N4 Mo2 O8 C53 -153.8(8) . . . . ?
N3 Mo2 O8 C53 16.0(8) . . . . ?
Mo1 O3 C2 C3 25.1(11) . . . . ?
Mo1 O3 C2 C1 -157.6(5) . . . . ?
O3 C2 C3 C4 7.9(12) . . . . ?
C1 C2 C3 C4 -169.3(7) . . . . ?
C6 N2 C4 C3 174.1(7) . . . . ?
Mo1 N2 C4 C3 -13.5(12) . . . . ?
C6 N2 C4 C5 -6.9(12) . . . . ?
Mo1 N2 C4 C5 165.5(6) . . . . ?
C2 C3 C4 N2 -13.0(12) . . . . ?
C2 C3 C4 C5 167.9(7) . . . . ?
C4 N2 C6 C7 -94.6(9) . . . . ?
Mo1 N2 C6 C7 92.4(8) . . . . ?
C4 N2 C6 C11 88.1(10) . . . . ?
Mo1 N2 C6 C11 -84.9(8) . . . . ?
C11 C6 C7 C8 0.5(11) . . . . ?
N2 C6 C7 C8 -176.6(8) . . . . ?
C11 C6 C7 C15 -178.9(7) . . . . ?
N2 C6 C7 C15 4.0(12) . . . . ?
C6 C7 C8 C9 1.2(11) . . . . ?
C15 C7 C8 C9 -179.3(7) . . . . ?
C7 C8 C9 C10 -2.5(12) . . . . ?
C8 C9 C10 C11 2.2(13) . . . . ?
C7 C6 C11 C10 -0.9(12) . . . . ?
N2 C6 C11 C10 176.2(8) . . . . ?
C7 C6 C11 C12 178.3(7) . . . . ?
N2 C6 C11 C12 -4.6(13) . . . . ?
C9 C10 C11 C6 -0.5(12) . . . . ?
C9 C10 C11 C12 -179.7(8) . . . . ?
C6 C11 C12 C13 -122.9(9) . . . . ?
C10 C11 C12 C13 56.2(10) . . . . ?
C6 C11 C12 C14 113.3(9) . . . . ?
C10 C11 C12 C14 -67.6(10) . . . . ?
C6 C7 C15 C16 -130.9(8) . . . . ?
C8 C7 C15 C16 49.6(10) . . . . ?
C6 C7 C15 C17 105.8(9) . . . . ?
C8 C7 C15 C17 -73.7(9) . . . . ?
Mo1 O4 C19 C20 -15.1(13) . . . . ?
Mo1 O4 C19 C18 167.4(6) . . . . ?
O4 C19 C20 C21 -0.6(13) . . . . ?
C18 C19 C20 C21 176.8(8) . . . . ?
C23 N1 C21 C20 -176.1(7) . . . . ?
Mo1 N1 C21 C20 3.4(13) . . . . ?
C23 N1 C21 C22 5.6(13) . . . . ?
Mo1 N1 C21 C22 -174.9(6) . . . . ?
C19 C20 C21 N1 5.5(13) . . . . ?
C19 C20 C21 C22 -176.1(8) . . . . ?
C21 N1 C23 C24 -88.3(10) . . . . ?
Mo1 N1 C23 C24 92.1(8) . . . . ?
C21 N1 C23 C28 92.0(10) . . . . ?
Mo1 N1 C23 C28 -87.6(8) . . . . ?
C28 C23 C24 C25 0.3(11) . . . . ?
N1 C23 C24 C25 -179.5(8) . . . . ?
C28 C23 C24 C32 179.0(7) . . . . ?
N1 C23 C24 C32 -0.7(12) . . . . ?
C23 C24 C25 C26 0.1(12) . . . . ?
C32 C24 C25 C26 -178.8(7) . . . . ?
C24 C25 C26 C27 0.7(13) . . . . ?
C25 C26 C27 C28 -1.8(13) . . . . ?
C26 C27 C28 C23 2.1(11) . . . . ?
C26 C27 C28 C29 -175.7(8) . . . . ?
C24 C23 C28 C27 -1.3(11) . . . . ?
N1 C23 C28 C27 178.5(7) . . . . ?
C24 C23 C28 C29 176.4(7) . . . . ?
N1 C23 C28 C29 -3.8(11) . . . . ?
C27 C28 C29 C30 -54.8(10) . . . . ?
C23 C28 C29 C30 127.6(8) . . . . ?
C27 C28 C29 C31 67.2(10) . . . . ?
C23 C28 C29 C31 -110.4(8) . . . . ?
C23 C24 C32 C33 118.1(8) . . . . ?
C25 C24 C32 C33 -63.1(9) . . . . ?
C23 C24 C32 C34 -119.4(8) . . . . ?
C25 C24 C32 C34 59.4(10) . . . . ?
Mo2 O7 C36 C37 26.4(10) . . . . ?
Mo2 O7 C36 C35 -157.0(5) . . . . ?
O7 C36 C37 C38 6.7(12) . . . . ?
C35 C36 C37 C38 -169.8(7) . . . . ?
C40 N4 C38 C37 173.5(8) . . . . ?
Mo2 N4 C38 C37 -16.1(13) . . . . ?
C40 N4 C38 C39 -6.6(13) . . . . ?
Mo2 N4 C38 C39 163.8(6) . . . . ?
C36 C37 C38 N4 -11.4(13) . . . . ?
C36 C37 C38 C39 168.6(7) . . . . ?
C38 N4 C40 C41 -93.1(10) . . . . ?
Mo2 N4 C40 C41 95.8(8) . . . . ?
C38 N4 C40 C45 89.6(11) . . . . ?
Mo2 N4 C40 C45 -81.5(9) . . . . ?
C45 C40 C41 C42 1.8(12) . . . . ?
N4 C40 C41 C42 -175.4(8) . . . . ?
C45 C40 C41 C49 -177.7(7) . . . . ?
N4 C40 C41 C49 5.1(12) . . . . ?
C40 C41 C42 C43 -1.0(12) . . . . ?
C49 C41 C42 C43 178.6(7) . . . . ?
C41 C42 C43 C44 -0.2(12) . . . . ?
C42 C43 C44 C45 0.6(13) . . . . ?
C43 C44 C45 C40 0.2(12) . . . . ?
C43 C44 C45 C46 -176.8(8) . . . . ?
C41 C40 C45 C44 -1.4(12) . . . . ?
N4 C40 C45 C44 175.8(8) . . . . ?
C41 C40 C45 C46 175.4(8) . . . . ?
N4 C40 C45 C46 -7.4(13) . . . . ?
C44 C45 C46 C48 56.1(10) . . . . ?
C40 C45 C46 C48 -120.7(9) . . . . ?
C44 C45 C46 C47 -66.3(10) . . . . ?
C40 C45 C46 C47 117.0(9) . . . . ?
C42 C41 C49 C51 52.0(10) . . . . ?
C40 C41 C49 C51 -128.5(8) . . . . ?
C42 C41 C49 C50 -71.1(10) . . . . ?
C40 C41 C49 C50 108.4(9) . . . . ?
Mo2 O8 C53 C54 -14.5(12) . . . . ?
Mo2 O8 C53 C52 167.7(6) . . . . ?
O8 C53 C54 C55 -0.6(13) . . . . ?
C52 C53 C54 C55 177.1(8) . . . . ?
C57 N3 C55 C54 -176.7(8) . . . . ?
Mo2 N3 C55 C54 1.1(13) . . . . ?
C57 N3 C55 C56 4.4(12) . . . . ?
Mo2 N3 C55 C56 -177.8(7) . . . . ?
C53 C54 C55 N3 6.6(13) . . . . ?
C53 C54 C55 C56 -174.4(8) . . . . ?
C55 N3 C57 C62 -90.4(10) . . . . ?
Mo2 N3 C57 C62 91.5(8) . . . . ?
C55 N3 C57 C58 88.9(10) . . . . ?
Mo2 N3 C57 C58 -89.2(8) . . . . ?
C62 C57 C58 C59 -0.5(11) . . . . ?
N3 C57 C58 C59 -179.8(7) . . . . ?
C62 C57 C58 C66 178.2(7) . . . . ?
N3 C57 C58 C66 -1.1(12) . . . . ?
C57 C58 C59 C60 0.5(12) . . . . ?
C66 C58 C59 C60 -178.2(8) . . . . ?
C58 C59 C60 C61 0.4(12) . . . . ?
C59 C60 C61 C62 -1.5(12) . . . . ?
C58 C57 C62 C61 -0.5(11) . . . . ?
N3 C57 C62 C61 178.8(8) . . . . ?
C58 C57 C62 C63 -179.7(7) . . . . ?
N3 C57 C62 C63 -0.4(12) . . . . ?
C60 C61 C62 C57 1.5(12) . . . . ?
C60 C61 C62 C63 -179.2(7) . . . . ?
C57 C62 C63 C64 115.6(9) . . . . ?
C61 C62 C63 C64 -63.6(10) . . . . ?
C57 C62 C63 C65 -121.9(8) . . . . ?
C61 C62 C63 C65 58.9(9) . . . . ?
C59 C58 C66 C68 -57.8(10) . . . . ?
C57 C58 C66 C68 123.5(9) . . . . ?
C59 C58 C66 C67 66.5(10) . . . . ?
C57 C58 C66 C67 -112.2(9) . . . . ?
